data_2232716
loop_
_publ_author_name
'Khalaji, Aliakbar Dehno'
'Foroghnia, Alireza'
'Khalilzadeh, Mohammad Ali'
'Fejfarov\'a, Karla'
'Du\<sek, Michal'

_publ_section_title
;
 2-(3,4-Dimethoxyphenyl)-1<i>H</i>-benzimidazole
;
_journal_coeditor_code HB6490
_journal_issue 12
_journal_name_full 'Acta Crystallographica Section E'
_journal_page_first o3255
_journal_paper_doi 10.1107/S1600536811046897
_journal_volume 67
_journal_year 2011
_chemical_formula_iupac 'C15 H14 N2 O2'
_chemical_formula_moiety 'C15 H14 N2 O2'
_chemical_formula_sum 'C15 H14 N2 O2'
_chemical_formula_weight 254.3
_chemical_name_systematic
;
2-(3,4-Dimethoxyphenyl)-1<i>H</i>-benzimidazole
;
_space_group_IT_number 29
_symmetry_cell_setting orthorhombic
_symmetry_space_group_name_Hall 'P 2c -2ac'
_symmetry_space_group_name_H-M 'P c a 21'
_cell_angle_alpha 90
_cell_angle_beta 90
_cell_angle_gamma 90
_cell_formula_units_Z 4
_cell_length_a 9.2274(8)
_cell_length_b 15.0109(9)
_cell_length_c 9.2681(3)
_cell_measurement_reflns_used 8286
_cell_measurement_temperature 120
_cell_measurement_theta_max 67
_cell_measurement_theta_min 2.94
_cell_volume 1283.74(14)
_computing_cell_refinement 'Crysalis PRO (Agilent, 2010)'
_computing_data_collection 'Crysalis PRO (Agilent, 2010)'
_computing_data_reduction 'Crysalis PRO (Agilent, 2010)'
_computing_molecular_graphics 'DIAMOND (Brandenburg & Putz, 2005)'
_computing_publication_material 'JANA2006 (Pet\<r\'i\<cek <i>et al.</i>, 2006)'
_computing_structure_refinement 'JANA2006 (Pet\<r\'i\<cek <i>et al.</i>, 2006)'
_computing_structure_solution 'SIR2002 (Burla <i>et al.</i>, 2003)'
_diffrn_ambient_temperature 120
_diffrn_detector_area_resol_mean 10.3784
_diffrn_measured_fraction_theta_full 1
_diffrn_measured_fraction_theta_max 1
_diffrn_measurement_device 'four-cycle diffractometer'
_diffrn_measurement_device_type 'Agilent Xcalibur diffractometer with an Atlas (Gemini ultra Cu) detector'
_diffrn_measurement_method 'Rotation method data acquisition using \w'
_diffrn_radiation_monochromator mirror
_diffrn_radiation_source 'Enhance Ultra (Cu) X-ray Source'
_diffrn_radiation_type 'Cu K\a'
_diffrn_radiation_wavelength 1.5418
_diffrn_reflns_av_R_equivalents 0.024
_diffrn_reflns_av_sigmaI/netI 0.0125
_diffrn_reflns_limit_h_max 11
_diffrn_reflns_limit_h_min -11
_diffrn_reflns_limit_k_max 17
_diffrn_reflns_limit_k_min -17
_diffrn_reflns_limit_l_max 11
_diffrn_reflns_limit_l_min -9
_diffrn_reflns_number 12506
_diffrn_reflns_reduction_process
;
Integration of the CCD images was done by program CrysAlisPro
(Agilent Technologies, 2010). The same program was used for indexing of the
crystal shape and absorption correction.
;
_diffrn_reflns_theta_full 67.11
_diffrn_reflns_theta_max 67.11
_diffrn_reflns_theta_min 2.94
_exptl_absorpt_coefficient_mu 0.72
_exptl_absorpt_correction_T_max 1
_exptl_absorpt_correction_T_min 0.75
_exptl_absorpt_correction_type multi-scan
_exptl_absorpt_process_details '(CrysAlis PRO; Agilent, 2010)'
_exptl_crystal_colour 'light yellow'
_exptl_crystal_density_diffrn 1.3153
_exptl_crystal_density_method 'not measured'
_exptl_crystal_description slab
_exptl_crystal_F_000 536
_exptl_crystal_size_max 0.395
_exptl_crystal_size_mid 0.209
_exptl_crystal_size_min 0.089
_refine_diff_density_max 0.08
_refine_diff_density_min -0.11
_refine_ls_extinction_method none
_refine_ls_goodness_of_fit_ref 1.46
_refine_ls_hydrogen_treatment mixed
_refine_ls_number_constraints 54
_refine_ls_number_parameters 174
_refine_ls_number_reflns 1982
_refine_ls_number_restraints 0
_refine_ls_R_factor_all 0.0273
_refine_ls_R_factor_gt 0.0262
_refine_ls_shift/su_max 0.0471
_refine_ls_shift/su_mean 0.0027
_refine_ls_structure_factor_coef Fsqd
_refine_ls_weighting_details w=1/[\s^2^(I)+0.0016I^2^]
_refine_ls_weighting_scheme sigma
_refine_ls_wR_factor_gt 0.0705
_refine_ls_wR_factor_ref 0.0716
_reflns_number_gt 1919
_reflns_number_total 1982
_reflns_threshold_expression I>3\s(I)
_cod_data_source_file hb6490.cif
_cod_data_source_block I
_cod_database_code 2232716
_cod_database_fobs_code 2232716

loop_
_symmetry_equiv_pos_site_id
_symmetry_equiv_pos_as_xyz
1 x,y,z
2 -x,-y,z+1/2
3 x+1/2,-y,z
4 -x+1/2,y,z+1/2

loop_
_atom_site_type_symbol
_atom_site_label
_atom_site_fract_x
_atom_site_fract_y
_atom_site_fract_z
_atom_site_U_iso_or_equiv
_atom_site_adp_type
_atom_site_calc_flag
_atom_site_refinement_flags
_atom_site_occupancy
_atom_site_symmetry_multiplicity
O O1 0.50788(10) 0.93193(6) 0.50931(11) 0.0289(3) Uani d . 1 4
O O2 0.26137(11) 0.89618(7) 0.39223(16) 0.0325(3) Uani d . 1 4
N N1 0.77384(12) 0.66702(8) 0.08732(18) 0.0233(3) Uani d . 1 4
N N2 0.86211(11) 0.69056(8) 0.30939(17) 0.0238(3) Uani d . 1 4
C C1 0.75266(14) 0.70471(9) 0.21870(18) 0.0226(4) Uani d . 1 4
C C2 0.90804(14) 0.62618(9) 0.09065(19) 0.0228(4) Uani d . 1 4
C C3 0.98463(15) 0.57777(9) -0.01205(19) 0.0264(4) Uani d . 1 4
C C4 1.11744(15) 0.54402(10) 0.0297(2) 0.0281(4) Uani d . 1 4
C C5 1.17424(16) 0.55964(9) 0.1677(2) 0.0285(4) Uani d . 1 4
C C6 1.09725(15) 0.60805(9) 0.2701(2) 0.0268(4) Uani d . 1 4
C C7 0.96186(14) 0.64097(9) 0.2299(2) 0.0228(4) Uani d . 1 4
C C8 0.62258(13) 0.75563(9) 0.25552(18) 0.0238(4) Uani d . 1 4
C C9 0.63170(14) 0.82035(9) 0.36407(19) 0.0238(4) Uani d . 1 4
C C10 0.51002(15) 0.86699(9) 0.4062(2) 0.0244(4) Uani d . 1 4
C C11 0.37543(14) 0.84855(10) 0.34023(19) 0.0261(4) Uani d . 1 4
C C12 0.36736(14) 0.78589(11) 0.2312(2) 0.0293(4) Uani d . 1 4
C C13 0.49052(15) 0.73941(10) 0.1886(2) 0.0277(4) Uani d . 1 4
C C14 0.63841(15) 0.94452(11) 0.5909(2) 0.0311(4) Uani d . 1 4
C C15 0.12101(16) 0.87431(12) 0.3367(2) 0.0413(5) Uani d . 1 4
H H3 0.947018 0.568253 -0.107386 0.0316 Uiso calc R 1 4
H H4 1.172283 0.508955 -0.037558 0.0337 Uiso calc R 1 4
H H5 1.268095 0.53647 0.191941 0.0342 Uiso calc R 1 4
H H6 1.135836 0.618397 0.364821 0.0322 Uiso calc R 1 4
H H9 0.723198 0.832316 0.409397 0.0286 Uiso calc R 1 4
H H12 0.276306 0.774417 0.184648 0.0352 Uiso calc R 1 4
H H13 0.48424 0.696024 0.112722 0.0333 Uiso calc R 1 4
H H14a 0.62263 0.989168 0.663353 0.0467 Uiso calc R 1 4
H H14b 0.665129 0.889441 0.636306 0.0467 Uiso calc R 1 4
H H14c 0.714823 0.963371 0.527559 0.0467 Uiso calc R 1 4
H H15a 0.049359 0.91136 0.381853 0.062 Uiso calc R 1 4
H H15b 0.119532 0.883995 0.234322 0.062 Uiso calc R 1 4
H H15c 0.10002 0.812894 0.356683 0.062 Uiso calc R 1 4
H H1 0.7167(18) 0.6702(11) 0.008(2) 0.028 Uiso d T 1 4

loop_
_atom_site_aniso_label
_atom_site_aniso_U_11
_atom_site_aniso_U_22
_atom_site_aniso_U_33
_atom_site_aniso_U_12
_atom_site_aniso_U_13
_atom_site_aniso_U_23
_atom_site_aniso_type_symbol
O1 0.0310(5) 0.0286(5) 0.0270(6) 0.0021(4) -0.0007(4) -0.0067(4) O
O2 0.0253(5) 0.0362(6) 0.0359(6) 0.0074(4) -0.0002(4) -0.0064(5) O
N1 0.0238(5) 0.0285(6) 0.0176(6) 0.0003(4) -0.0005(5) -0.0009(5) N
N2 0.0239(5) 0.0289(6) 0.0186(6) 0.0017(4) 0.0007(4) -0.0010(5) N
C1 0.0249(6) 0.0252(6) 0.0178(6) -0.0029(5) 0.0022(5) 0.0003(5) C
C2 0.0240(6) 0.0233(6) 0.0209(7) -0.0025(5) 0.0012(6) 0.0026(5) C
C3 0.0316(7) 0.0282(7) 0.0193(7) -0.0032(6) 0.0030(5) -0.0011(5) C
C4 0.0299(7) 0.0274(7) 0.0268(7) 0.0015(5) 0.0081(6) -0.0009(6) C
C5 0.0260(7) 0.0315(7) 0.0281(7) 0.0037(6) 0.0017(6) 0.0022(6) C
C6 0.0262(6) 0.0319(7) 0.0224(8) 0.0003(5) -0.0016(5) -0.0005(6) C
C7 0.0241(6) 0.0250(7) 0.0193(7) -0.0016(5) 0.0035(6) 0.0004(5) C
C8 0.0255(7) 0.0255(7) 0.0205(7) 0.0008(5) 0.0008(5) 0.0014(5) C
C9 0.0247(6) 0.0264(7) 0.0204(7) -0.0004(5) -0.0001(5) 0.0020(6) C
C10 0.0304(7) 0.0236(7) 0.0193(7) -0.0002(5) 0.0023(5) 0.0015(6) C
C11 0.0265(7) 0.0280(7) 0.0238(7) 0.0028(5) 0.0033(5) 0.0019(6) C
C12 0.0259(7) 0.0362(8) 0.0258(8) 0.0018(5) -0.0037(6) -0.0014(6) C
C13 0.0303(7) 0.0314(7) 0.0215(7) -0.0001(6) -0.0013(5) -0.0030(6) C
C14 0.0336(7) 0.0308(8) 0.0291(8) -0.0019(5) -0.0021(6) -0.0070(6) C
C15 0.0282(8) 0.0531(10) 0.0428(11) 0.0092(7) -0.0067(7) -0.0144(8) C

loop_
_atom_type_symbol
_atom_type_scat_dispersion_real
_atom_type_scat_dispersion_imag
_atom_type_scat_source
C 0.0181 0.0091 'International Tables Vol C tables 4.2.6.8 and 6.1.1.1'
H 0.0000 0.0000 'International Tables Vol C tables 4.2.6.8 and 6.1.1.1'
N 0.0311 0.0180 'International Tables Vol C tables 4.2.6.8 and 6.1.1.1'
O 0.0492 0.0322 'International Tables Vol C tables 4.2.6.8 and 6.1.1.1'

loop_
_geom_angle_atom_site_label_1
_geom_angle_atom_site_label_2
_geom_angle_atom_site_label_3
_geom_angle
C10 O1 C14 116.79(11)
C11 O2 C15 116.86(13)
C1 N1 C2 107.09(13)
C1 N1 H1 128.4(11)
C2 N1 H1 124.4(11)
C1 N2 C7 104.62(14)
N1 C1 N2 113.01(12)
N1 C1 C8 123.04(13)
N2 C1 C8 123.95(15)
N1 C2 C3 132.21(16)
N1 C2 C7 105.55(13)
C3 C2 C7 122.23(13)
C2 C3 C4 116.80(16)
C2 C3 H3 121.5999
C4 C3 H3 121.5996
C3 C4 C5 121.72(15)
C3 C4 H4 119.1383
C5 C4 H4 119.138
C4 C5 C6 121.28(14)
C4 C5 H5 119.362
C6 C5 H5 119.3623
C5 C6 C7 117.42(16)
C5 C6 H6 121.2877
C7 C6 H6 121.2879
N2 C7 C2 109.72(12)
N2 C7 C6 129.76(16)
C2 C7 C6 120.52(14)
C1 C8 C9 118.71(12)
C1 C8 C13 121.59(14)
C9 C8 C13 119.67(12)
C8 C9 C10 120.42(13)
C8 C9 H9 119.7897
C10 C9 H9 119.7883
O1 C10 C9 124.92(13)
O1 C10 C11 115.50(12)
C9 C10 C11 119.59(15)
O2 C11 C10 115.09(14)
O2 C11 C12 125.08(13)
C10 C11 C12 119.83(13)
C11 C12 C13 120.32(13)
C11 C12 H12 119.839
C13 C12 H12 119.8382
C8 C13 C12 120.14(15)
C8 C13 H13 119.9308
C12 C13 H13 119.9316
O1 C14 H14a 109.4704
O1 C14 H14b 109.4712
O1 C14 H14c 109.4714
H14a C14 H14b 109.4712
H14a C14 H14c 109.471
H14b C14 H14c 109.4722
O2 C15 H15a 109.4714
O2 C15 H15b 109.4715
O2 C15 H15c 109.4712
H15a C15 H15b 109.4715
H15a C15 H15c 109.4712
H15b C15 H15c 109.4705

loop_
_geom_bond_atom_site_label_1
_geom_bond_atom_site_label_2
_geom_bond_distance
O1 C10 1.3651(18)
O1 C14 1.4345(18)
O2 C11 1.3606(18)
O2 C15 1.4319(19)
N1 C1 1.357(2)
N1 C2 1.3820(17)
N1 H1 0.903(19)
N2 C1 1.331(2)
N2 C7 1.3943(19)
C1 C8 1.4633(19)
C2 C3 1.391(2)
C2 C7 1.401(2)
C3 C4 1.381(2)
C3 H3 0.96
C4 C5 1.402(3)
C4 H4 0.96
C5 C6 1.391(2)
C5 H5 0.96
C6 C7 1.3942(19)
C6 H6 0.96
C8 C9 1.401(2)
C8 C13 1.389(2)
C9 C10 1.380(2)
C9 H9 0.96
C10 C11 1.412(2)
C11 C12 1.383(2)
C12 C13 1.391(2)
C12 H12 0.96
C13 H13 0.96
C14 H14a 0.96
C14 H14b 0.96
C14 H14c 0.96
C15 H15a 0.96
C15 H15b 0.96
C15 H15c 0.96

loop_
_geom_hbond_atom_site_label_D
_geom_hbond_atom_site_label_H
_geom_hbond_atom_site_label_A
_geom_hbond_site_symmetry_A
_geom_hbond_distance_DH
_geom_hbond_distance_HA
_geom_hbond_distance_DA
_geom_hbond_angle_DHA
_geom_hbond_publ_flag
C14 H14c O2 3_575 0.96 2.49 3.224(2) 133 yes
C15 H15b O1 4_554 0.96 2.50 3.372(2) 151 yes
N1 H1 N2 4_654 0.903(19) 2.01(2) 2.887(2) 164.6(16) yes

loop_
_geom_torsion_atom_site_label_1
_geom_torsion_atom_site_label_2
_geom_torsion_atom_site_label_3
_geom_torsion_atom_site_label_4
_geom_torsion
C9 C10 O1 C14 -7.8(2)
C10 C11 O2 C15 -174.97(15)
N1 C1 C8 C9 -154.38(14)

loop_
_cod_related_entry_id
_cod_related_entry_database
_cod_related_entry_code
1 ChemSpider 306607
